data_1511113
loop_
_publ_author_name
'Antic-Fidancev, E.'
'le Blanc, M.'
'Corbel, G.'
'Lemaitre-Blaise, M.'
'Krupa, J.C.'

_publ_section_title
;
 Luminescence analysis and subsequent revision of crystal structure of
 triclinic L - (Eu B O3)
;
_journal_name_full 'Journal of Alloys Compd.'
_journal_page_first 71
_journal_page_last 78
_journal_paper_doi 10.1016/S0925-8388(99)00023-7
_journal_volume 287
_journal_year 1999
_chemical_formula_sum 'B Eu O3'
_chemical_name_systematic 'Eu (B O3)'
_space_group_IT_number 2
_symmetry_space_group_name_Hall '-P 1'
_symmetry_space_group_name_H-M 'P -1'
_cell_angle_alpha 107.78
_cell_angle_beta 108
_cell_angle_gamma 93.07
_cell_formula_units_Z 4
_cell_length_a 6.468
_cell_length_b 6.477
_cell_length_c 6.22
_cell_volume 232.816
_citation_journal_id_ASTM JALCEU
_cod_data_source_file boron0-1_209.cif
_cod_data_source_block B1Eu1O3
_cod_original_cell_volume 232.8165
_cod_original_formula_sum 'B1 Eu1 O3'
_cod_database_code 1511113

loop_
_symmetry_equiv_pos_as_xyz
x,y,z
-x,-y,-z

loop_
_atom_site_label
_atom_site_type_symbol
_atom_site_fract_x
_atom_site_fract_y
_atom_site_fract_z
_atom_site_occupancy
_atom_site_U_iso_or_equiv
O6 O-2 0.2822 0.8724 0.8498 1 0.0
Eu1 Eu+3 0.34675 0.27172 0.05918 1 0.0
O5 O-2 0.2687 0.4749 0.4622 1 0.0
O1 O-2 0.1647 0.2021 0.6232 1 0.0
B2 B+3 0.272 0.278 0.493 1 0.0
Eu2 Eu+3 0.21764 0.813 0.43858 1 0.0
O2 O-2 0.9759 0.2316 0.973 1 0.0
B1 B+3 0.213 0.758 0.977 1 0.0
O3 O-2 0.3831 0.1302 0.3761 1 0.0
O4 O-2 0.3632 0.6444 0.0891 1 0.0
